data_1574774
loop_
_publ_author_name
'Yang, Fan'
'Kong, Xiang-Jing'
'He, Tao'
'Zhang, Zhengqing'
'Wang, Ke'
'Du, Honglin'
'Cai, Guohong'
'Ju, Jing'
'Wang, Xiaoge'
'Li, Jian-Rong'
'Sun, Junliang'
'Zhong, Chongli'

_publ_section_title
;
 Solvent-free construction of Cr(iii)-sulfonate coordination polymers
;
_journal_issue 26
_journal_name_full 'Chemical Science'
_journal_page_first 11823
_journal_page_last 11832
_journal_paper_doi 10.1039/D5SC03014E
_journal_volume 16
_journal_year 2025
_chemical_formula_sum 'C12 H7 Cr O11 S2'
_chemical_formula_weight 443.30
_space_group_crystal_system monoclinic
_space_group_IT_number 11
_space_group_name_Hall '-P 2yb'
_space_group_name_H-M_alt 'P 1 21/m 1'
_atom_sites_solution_hydrogens mixed
_audit_creation_method SHELXL-2019/3
_audit_update_record
;
2024-10-29 deposited with the CCDC.	2025-05-30 downloaded from the CCDC.
;
_cell_angle_alpha 90
_cell_angle_beta 92.118(18)
_cell_angle_gamma 90
_cell_formula_units_Z 2
_cell_length_a 10.666(7)
_cell_length_b 6.555(4)
_cell_length_c 11.700(8)
_cell_measurement_reflns_used 2114
_cell_measurement_temperature 180(2)
_cell_measurement_theta_max 0.888
_cell_measurement_theta_min 0.067
_cell_volume 817.5(9)
_computing_structure_refinement 'SHELXL-2019/2 (Sheldrick, 2019)'
_computing_structure_solution 'SHELXT 2014/5 (Sheldrick, 2014)'
_diffrn_ambient_temperature 180(2)
_diffrn_measured_fraction_theta_full 0.622
_diffrn_measured_fraction_theta_max 0.629
_diffrn_measurement_device_type 'JEOL 2100'
_diffrn_measurement_method cRED
_diffrn_radiation_type electron
_diffrn_radiation_wavelength 0.0251
_diffrn_reflns_av_R_equivalents 0.0781
_diffrn_reflns_av_unetI/netI 0.1089
_diffrn_reflns_Laue_measured_fraction_full 0.622
_diffrn_reflns_Laue_measured_fraction_max 0.629
_diffrn_reflns_limit_h_max 13
_diffrn_reflns_limit_h_min -13
_diffrn_reflns_limit_k_max 6
_diffrn_reflns_limit_k_min -6
_diffrn_reflns_limit_l_max 14
_diffrn_reflns_limit_l_min -14
_diffrn_reflns_number 2114
_diffrn_reflns_point_group_measured_fraction_full 0.622
_diffrn_reflns_point_group_measured_fraction_max 0.629
_diffrn_reflns_theta_full 0.863
_diffrn_reflns_theta_max 0.888
_diffrn_reflns_theta_min 0.067
_diffrn_source electron
_exptl_absorpt_coefficient_mu 0.000
_exptl_crystal_colour 'green blue'
_exptl_crystal_density_diffrn 1.801
_exptl_crystal_description 'powder crystal'
_exptl_crystal_F_000 144
_refine_diff_density_max 0.224
_refine_diff_density_min -0.207
_refine_diff_density_rms 0.053
_refine_ls_extinction_coef 1167(24)
_refine_ls_extinction_expression Fc^*^=kFc[1+0.001xFc^2^\l^3^/sin(2\q)]^-1/4^
_refine_ls_extinction_method 'SHELXL-2019/2 (Sheldrick 2019)'
_refine_ls_goodness_of_fit_ref 1.735
_refine_ls_hydrogen_treatment mixed
_refine_ls_matrix_type full
_refine_ls_number_parameters 158
_refine_ls_number_reflns 1107
_refine_ls_number_restraints 187
_refine_ls_restrained_S_all 1.745
_refine_ls_R_factor_all 0.2761
_refine_ls_R_factor_gt 0.2099
_refine_ls_shift/su_max 0.001
_refine_ls_shift/su_mean 0.000
_refine_ls_structure_factor_coef Fsqd
_refine_ls_weighting_details 'w=1/[\s^2^(Fo^2^)+(0.2000P)^2^] where P=(Fo^2^+2Fc^2^)/3'
_refine_ls_weighting_scheme calc
_refine_ls_wR_factor_gt 0.4918
_refine_ls_wR_factor_ref 0.5370
_reflns_Friedel_coverage 0.000
_reflns_number_gt 524
_reflns_number_total 1107
_reflns_threshold_expression 'I > 2\s(I)'
_cod_data_source_file d5sc03014e3.cif
_cod_data_source_block TGU9
_cod_depositor_comments 'Adding full bibliography for 1574771--1574774.cif.'
_cod_original_cell_volume 817.4(10)
_cod_original_sg_symbol_H-M 'P 21/m'
_cod_database_code 1574774
_shelx_shelxl_version_number 2019/3
_shelx_space_group_comment
;
The symmetry employed for this shelxl refinement is uniquely defined
by the following loop, which should always be used as a source of
symmetry information in preference to the above space-group names.
They are only intended as comments.
;

loop_
_space_group_symop_operation_xyz
'x, y, z'
'-x, y+1/2, -z'
'-x, -y, -z'
'x, -y-1/2, z'

loop_
_atom_site_label
_atom_site_type_symbol
_atom_site_fract_x
_atom_site_fract_y
_atom_site_fract_z
_atom_site_U_iso_or_equiv
_atom_site_adp_type
_atom_site_occupancy
_atom_site_site_symmetry_order
_atom_site_calc_flag
_atom_site_refinement_flags_posn
_atom_site_refinement_flags_adp
_atom_site_refinement_flags_occupancy
_atom_site_disorder_assembly
_atom_site_disorder_group
S3 S 0.2061(8) 0.750000 0.6696(6) 0.063(4) Uani 1 2 d DS TU P . .
S2 S 0.8536(7) 0.750000 0.6795(7) 0.064(4) Uani 1 2 d DS TU P . .
Cr1 Cr 1.000000 0.500000 0.500000 0.137(5) Uani 1 2 d DS U P . .
C21 C 0.5972(12) 0.750000 0.5264(9) 0.049(5) Uani 1 2 d DS TU P . .
H21 H 0.677643 0.750000 0.494120 0.059 Uiso 1 2 calc R U P . .
C22 C 0.5883(8) 0.750000 0.6455(8) 0.048(5) Uani 1 2 d DS TU P . .
C17 C 0.3622(10) 0.750000 0.6163(8) 0.051(5) Uani 1 2 d DS TU P . .
C16 C 0.4692(8) 0.750000 0.6907(7) 0.046(5) Uani 1 2 d DS TU P . .
O11 O 0.4436(16) 0.750000 1.0448(13) 0.081(7) Uani 1 2 d DS TU P . .
C15 C 0.4637(12) 0.750000 0.8097(7) 0.044(5) Uani 1 2 d DS TU P . .
H15 H 0.383256 0.750000 0.841963 0.053 Uiso 1 2 calc R U P . .
O9 O 0.6119(13) 0.750000 0.2915(11) 0.067(6) Uani 1 2 d DS TU P . .
C14 C 0.5686(11) 0.750000 0.8841(9) 0.056(6) Uani 1 2 d DS TU P . .
C24 C 0.6865(13) 0.750000 0.8380(9) 0.052(5) Uani 1 2 d DS TU P . .
H24 H 0.760316 0.750000 0.886016 0.062 Uiso 1 2 calc R U P . .
C13 C 0.5523(15) 0.750000 1.0112(12) 0.070(7) Uani 1 2 d DS TU P . .
C19 C 0.4903(10) 0.750000 0.4546(10) 0.053(5) Uani 1 2 d DS TU P . .
C23 C 0.6941(9) 0.750000 0.7195(9) 0.050(5) Uani 1 2 d DS TU P . .
C20 C 0.5068(13) 0.750000 0.3265(10) 0.052(5) Uani 1 2 d DS TU P . .
C18 C 0.3700(11) 0.750000 0.4970(9) 0.057(5) Uani 1 2 d DS TU P . .
H18 H 0.297197 0.750000 0.447733 0.068 Uiso 1 2 calc R U P . .
O5 O 0.8638(11) 0.555(3) 0.6109(13) 0.084(5) Uani 1 1 d D U . . .
O12 O 0.6582(15) 0.750000 1.0746(12) 0.075(6) Uani 1 2 d DS TU P . .
O8 O 0.2002(15) 0.935(2) 0.7359(15) 0.110(6) Uani 1 1 d D U . . .
O7 O 0.1148(16) 0.750000 0.5664(14) 0.093(7) Uani 1 2 d DS TU P . .
O6 O 1.037(2) 0.250000 0.6021(17) 0.105(7) Uani 1 2 d DS TU P . .
H6 H 1.065527 0.250000 0.680007 0.131 Uiso 1 2 calc DR U P . .
O4 O 0.9369(18) 0.750000 0.7778(15) 0.102(8) Uani 1 2 d S TU P . .
H12 H 0.642(7) 0.750000 1.153(2) 0.24(12) Uiso 1 2 d DS . P . .
O10 O 0.3980(13) 0.750000 0.2664(12) 0.069(6) Uani 1 2 d DS TU P . .
H10 H 0.419(6) 0.750000 0.189(2) 0.18(8) Uiso 1 2 d DS . P . .

loop_
_atom_site_aniso_label
_atom_site_aniso_U_11
_atom_site_aniso_U_22
_atom_site_aniso_U_33
_atom_site_aniso_U_23
_atom_site_aniso_U_13
_atom_site_aniso_U_12
S3 0.054(5) 0.110(10) 0.027(4) 0.000 0.014(3) 0.000
S2 0.038(4) 0.116(11) 0.037(4) 0.000 0.009(3) 0.000
Cr1 0.145(8) 0.159(12) 0.110(7) 0.008(7) 0.040(7) 0.025(9)
C21 0.030(7) 0.081(14) 0.036(7) 0.000 0.005(6) 0.000
C22 0.032(7) 0.077(14) 0.035(7) 0.000 0.008(6) 0.000
C17 0.053(8) 0.080(14) 0.021(6) 0.000 0.016(6) 0.000
C16 0.038(8) 0.072(13) 0.028(7) 0.000 0.012(7) 0.000
O11 0.086(11) 0.13(2) 0.032(7) 0.000 0.014(7) 0.000
C15 0.050(8) 0.058(13) 0.024(7) 0.000 0.011(6) 0.000
O9 0.053(8) 0.115(19) 0.034(7) 0.000 0.017(6) 0.000
C14 0.070(10) 0.080(15) 0.019(7) 0.000 0.001(7) 0.000
C24 0.059(9) 0.069(14) 0.028(7) 0.000 0.004(7) 0.000
C13 0.079(11) 0.082(15) 0.049(9) 0.000 0.015(9) 0.000
C19 0.056(8) 0.063(13) 0.040(8) 0.000 0.025(7) 0.000
C23 0.041(8) 0.062(14) 0.048(8) 0.000 0.016(7) 0.000
C20 0.056(9) 0.078(14) 0.024(7) 0.000 0.013(7) 0.000
C18 0.051(8) 0.090(14) 0.029(7) 0.000 0.001(7) 0.000
O5 0.051(6) 0.097(13) 0.105(9) -0.012(9) 0.011(6) -0.009(7)
O12 0.078(10) 0.123(19) 0.024(7) 0.000 -0.002(7) 0.000
O8 0.093(9) 0.119(15) 0.123(12) -0.022(10) 0.055(9) -0.024(10)
O7 0.068(9) 0.134(16) 0.078(10) 0.000 0.016(8) 0.000
O6 0.099(11) 0.136(14) 0.080(10) 0.000 0.000(9) 0.000
O4 0.076(10) 0.18(2) 0.047(8) 0.000 0.009(7) 0.000
O10 0.056(8) 0.118(19) 0.035(7) 0.000 0.024(7) 0.000

loop_
_atom_type_symbol
_atom_type_description
_atom_type_scat_dispersion_real
_atom_type_scat_dispersion_imag
_atom_type_scat_source
C C 0.0000 0.0000 'International Tables Vol C Tables 4.2.6.8 and 6.1.1.4'
H H 0.0000 0.0000 'International Tables Vol C Tables 4.2.6.8 and 6.1.1.4'
Cr Cr 0.0000 0.0000 'International Tables Vol C Tables 4.2.6.8 and 6.1.1.4'
O O 0.0000 0.0000 'International Tables Vol C Tables 4.2.6.8 and 6.1.1.4'
S S 0.0000 0.0000 'International Tables Vol C Tables 4.2.6.8 and 6.1.1.4'

loop_
_geom_angle_atom_site_label_1
_geom_angle_atom_site_label_2
_geom_angle_atom_site_label_3
_geom_angle
_geom_angle_site_symmetry_1
_geom_angle_site_symmetry_3
_geom_angle_publ_flag
O8 S3 O8 114.3(16) . 4_575 ?
O8 S3 O7 112.9(10) . . ?
O8 S3 O7 112.9(10) 4_575 . ?
O8 S3 C17 104.2(7) . . ?
O8 S3 C17 104.2(7) 4_575 . ?
O7 S3 C17 107.4(8) . . ?
O4 S2 O5 111.8(8) . 4_575 ?
O4 S2 O5 111.8(7) . . ?
O5 S2 O5 115.0(14) 4_575 . ?
O4 S2 C23 111.2(9) . . ?
O5 S2 C23 103.1(6) 4_575 . ?
O5 S2 C23 103.1(6) . . ?
O5 Cr1 O5 180.0 . 3_766 ?
O5 Cr1 O6 84.0(7) . . ?
O5 Cr1 O6 96.0(7) 3_766 . ?
O5 Cr1 O6 96.0(7) . 3_766 ?
O5 Cr1 O6 84.0(7) 3_766 3_766 ?
O6 Cr1 O6 180.0 . 3_766 ?
O5 Cr1 O7 92.6(6) . 1_655 ?
O5 Cr1 O7 87.4(6) 3_766 1_655 ?
O6 Cr1 O7 107.4(6) . 1_655 ?
O6 Cr1 O7 72.6(6) 3_766 1_655 ?
O5 Cr1 O7 87.4(6) . 3_666 ?
O5 Cr1 O7 92.6(6) 3_766 3_666 ?
O6 Cr1 O7 72.6(6) . 3_666 ?
O6 Cr1 O7 107.4(6) 3_766 3_666 ?
O7 Cr1 O7 180.0 1_655 3_666 ?
C19 C21 C22 121.1(11) . . ?
C16 C22 C23 119.4(9) . . ?
C16 C22 C21 118.3(9) . . ?
C23 C22 C21 122.3(9) . . ?
C18 C17 C16 122.6(10) . . ?
C18 C17 S3 115.7(8) . . ?
C16 C17 S3 121.7(7) . . ?
C22 C16 C15 116.8(9) . . ?
C22 C16 C17 119.6(8) . . ?
C15 C16 C17 123.6(9) . . ?
C14 C15 C16 124.2(10) . . ?
C24 C14 C15 118.4(10) . . ?
C24 C14 C13 121.7(11) . . ?
C15 C14 C13 119.9(10) . . ?
C14 C24 C23 118.3(11) . . ?
O11 C13 O12 127.6(16) . . ?
O11 C13 C14 117.3(14) . . ?
O12 C13 C14 115.2(13) . . ?
C21 C19 C18 122.0(11) . . ?
C21 C19 C20 118.4(10) . . ?
C18 C19 C20 119.6(10) . . ?
C24 C23 C22 122.9(10) . . ?
C24 C23 S2 110.6(8) . . ?
C22 C23 S2 126.5(8) . . ?
O9 C20 O10 128.4(13) . . ?
O9 C20 C19 118.5(12) . . ?
O10 C20 C19 113.0(11) . . ?
C19 C18 C17 116.4(11) . . ?
S2 O5 Cr1 124.0(9) . . ?
S3 O7 Cr1 128.2(4) . 1_455 ?
S3 O7 Cr1 128.2(4) . 2_656 ?
Cr1 O7 Cr1 98.0(6) 1_455 2_656 ?
Cr1 O6 Cr1 105.6(9) 2_746 . ?

loop_
_geom_bond_atom_site_label_1
_geom_bond_atom_site_label_2
_geom_bond_distance
_geom_bond_site_symmetry_2
_geom_bond_publ_flag
S3 O8 1.440(10) . ?
S3 O8 1.440(10) 4_575 ?
S3 O7 1.522(16) . ?
S3 C17 1.800(12) . ?
S2 O4 1.43(2) . ?
S2 O5 1.517(14) 4_575 ?
S2 O5 1.517(14) . ?
S2 C23 1.781(12) . ?
Cr1 O5 2.015(12) . ?
Cr1 O5 2.015(12) 3_766 ?
Cr1 O6 2.058(12) . ?
Cr1 O6 2.058(12) 3_766 ?
Cr1 O7 2.172(10) 1_655 ?
Cr1 O7 2.172(10) 3_666 ?
C21 C19 1.391(9) . ?
C21 C22 1.400(9) . ?
C22 C16 1.395(5) . ?
C22 C23 1.396(5) . ?
C17 C18 1.402(9) . ?
C17 C16 1.409(9) . ?
C16 C15 1.395(5) . ?
O11 C13 1.238(16) . ?
C15 C14 1.392(9) . ?
O9 C20 1.208(14) . ?
C14 C24 1.387(10) . ?
C14 C13 1.503(15) . ?
C24 C23 1.391(9) . ?
C13 O12 1.328(16) . ?
C19 C18 1.393(10) . ?
C19 C20 1.516(14) . ?
C20 O10 1.334(15) . ?

loop_
_geom_hbond_atom_site_label_D
_geom_hbond_atom_site_label_H
_geom_hbond_atom_site_label_A
_geom_hbond_distance_DH
_geom_hbond_distance_HA
_geom_hbond_distance_DA
_geom_hbond_angle_DHA
_geom_hbond_site_symmetry_A
_geom_hbond_publ_flag
O6 H6 O8 0.95 2.59 3.09(3) 113.4 1_645 yes
O6 H6 O8 0.95 2.59 3.09(3) 113.4 4_675 yes
O12 H12 O9 0.94(2) 1.66(3) 2.604(18) 179(7) 1_556 yes
O10 H10 O11 0.94(2) 1.72(3) 2.66(2) 175(6) 1_554 yes
